data_4074544
loop_
_publ_author_name
'Hahn, F. Ekkehardt'
'Jahnke, Mareike C.'
'Pape, Tania'

_publ_section_title
;
 Synthesis of Palladium and Platinum Complexes with
 Phosphine-Functionalized Benzimidazolin-2-ylidene Ligands
;
_journal_issue 25
_journal_name_full Organometallics
_journal_page_first 5927
_journal_paper_doi 10.1021/om060741u
_journal_volume 25
_journal_year 2006
_chemical_formula_sum 'C42.5 H43 B2 F8 N3 O0.5 P2 Pd'
_chemical_formula_weight 945.76
_chemical_name_systematic
; 
 ? 
;
_space_group_IT_number 2
_symmetry_cell_setting triclinic
_symmetry_space_group_name_Hall '-P 1'
_symmetry_space_group_name_H-M 'P -1'
_atom_sites_solution_hydrogens geom
_atom_sites_solution_primary direct
_atom_sites_solution_secondary difmap
_audit_creation_method SHELXL-97
_cell_angle_alpha 101.099(2)
_cell_angle_beta 95.263(2)
_cell_angle_gamma 93.406(2)
_cell_formula_units_Z 4
_cell_length_a 11.3796(3)
_cell_length_b 16.7644(5)
_cell_length_c 22.7228(7)
_cell_measurement_reflns_used 900
_cell_measurement_temperature 100(2)
_cell_measurement_theta_max 70
_cell_measurement_theta_min 1
_cell_volume 4222.7(2)
_computing_cell_refinement 'SAINT (Bruker AXS, 2000)'
_computing_data_collection 'SMART (Bruker AXS, 2000)'
_computing_data_reduction 'SAINT,SADABS (Bruker AXS, 2000)'
_computing_molecular_graphics
;
ORTEP3,L.J. Farrugia, J. Appl. Cryst. (1997) 30, 565
;
_computing_structure_refinement 'SHELXL-97 (Sheldrick, 1997)'
_computing_structure_solution 'SHELXS-97 (Sheldrick, 1990)'
_diffrn_ambient_temperature 100(2)
_diffrn_detector_area_resol_mean 80
_diffrn_measured_fraction_theta_full 0.874
_diffrn_measured_fraction_theta_max 0.874
_diffrn_measurement_device_type 'CCD area detector'
_diffrn_measurement_method 'Omega and Phi scans'
_diffrn_radiation_monochromator goebel-mirror
_diffrn_radiation_source 'rotating anode'
_diffrn_radiation_type CuK\a
_diffrn_radiation_wavelength 1.54178
_diffrn_reflns_av_R_equivalents 0.0724
_diffrn_reflns_av_sigmaI/netI 0.0953
_diffrn_reflns_limit_h_max 12
_diffrn_reflns_limit_h_min -13
_diffrn_reflns_limit_k_max 19
_diffrn_reflns_limit_k_min -19
_diffrn_reflns_limit_l_max 27
_diffrn_reflns_limit_l_min -27
_diffrn_reflns_number 24679
_diffrn_reflns_theta_full 69.99
_diffrn_reflns_theta_max 69.99
_diffrn_reflns_theta_min 1.99
_exptl_absorpt_coefficient_mu 4.883
_exptl_absorpt_correction_T_max 0.4572
_exptl_absorpt_correction_T_min 0.2123
_exptl_absorpt_correction_type multi-scan
_exptl_absorpt_process_details
; 
 Corrections were done with the SADABS program, utilizing the none merged
 raw data obtained from the integration process. Integration and final cell
 refinement were done with SAINT.

 SADABS reports  Maximum and 
 minimum effective transmission:  1.000000  0.484290
;
_exptl_crystal_colour brown
_exptl_crystal_density_diffrn 1.488
_exptl_crystal_density_method 'not measured'
_exptl_crystal_description 'transparent prism'
_exptl_crystal_F_000 1924
_exptl_crystal_size_max 0.46
_exptl_crystal_size_mid 0.24
_exptl_crystal_size_min 0.19
_refine_diff_density_max 1.301
_refine_diff_density_min -1.051
_refine_diff_density_rms 0.120
_refine_ls_extinction_method none
_refine_ls_goodness_of_fit_ref 0.920
_refine_ls_hydrogen_treatment noref
_refine_ls_matrix_type full
_refine_ls_number_parameters 1104
_refine_ls_number_reflns 13986
_refine_ls_number_restraints 0
_refine_ls_restrained_S_all 0.920
_refine_ls_R_factor_all 0.0788
_refine_ls_R_factor_gt 0.0568
_refine_ls_shift/su_max 0.002
_refine_ls_shift/su_mean 0.000
_refine_ls_structure_factor_coef Fsqd
_refine_ls_weighting_details 'calc w=1/[\s^2^(Fo^2^)+(0.0836P)^2^+0.0000P] where P=(Fo^2^+2Fc^2^)/3'
_refine_ls_weighting_scheme calc
_refine_ls_wR_factor_gt 0.1397
_refine_ls_wR_factor_ref 0.1474
_reflns_number_gt 9451
_reflns_number_total 13986
_reflns_threshold_expression >2sigma(I)
_cod_data_source_file om060741usi20060815_021533.cif
_cod_data_source_block sad_complex_22
_cod_original_sg_symbol_H-M P-1
_cod_original_formula_sum 'C42.50 H43 B2 F8 N3 O0.50 P2 Pd'
_cod_database_code 4074544

loop_
_symmetry_equiv_pos_as_xyz
'x, y, z'
'-x, -y, -z'

loop_
_atom_site_label
_atom_site_type_symbol
_atom_site_fract_x
_atom_site_fract_y
_atom_site_fract_z
_atom_site_U_iso_or_equiv
_atom_site_adp_type
_atom_site_occupancy
_atom_site_symmetry_multiplicity
_atom_site_calc_flag
_atom_site_refinement_flags
Pd1 Pd 0.29489(3) 0.74071(2) 0.594093(17) 0.01897(10) Uani 1 1 d .
P1 P 0.19634(11) 0.62882(7) 0.52685(6) 0.0198(3) Uani 1 1 d .
P2 P 0.38102(12) 0.86249(8) 0.65104(6) 0.0242(3) Uani 1 1 d .
C1 C 0.1947(4) 0.8058(3) 0.5492(2) 0.0164(10) Uani 1 1 d .
C2 C 0.0450(4) 0.8399(3) 0.4885(2) 0.0210(10) Uani 1 1 d .
C3 C 0.1418(4) 0.8941(3) 0.4890(2) 0.0193(10) Uani 1 1 d .
C4 C 0.1382(4) 0.9550(3) 0.4550(2) 0.0240(11) Uani 1 1 d .
H4 H 0.2043 0.9930 0.4567 0.029 Uiso 1 1 calc R
C5 C 0.0358(5) 0.9580(3) 0.4192(2) 0.0234(11) Uani 1 1 d .
C6 C -0.0629(5) 0.9014(3) 0.4170(2) 0.0245(11) Uani 1 1 d .
C7 C -0.0593(4) 0.8431(3) 0.4526(2) 0.0243(11) Uani 1 1 d .
H7 H -0.1263 0.8065 0.4525 0.029 Uiso 1 1 calc R
C8 C 0.0045(4) 0.7250(3) 0.5456(2) 0.0218(11) Uani 1 1 d .
H8A H -0.0794 0.7309 0.5324 0.026 Uiso 1 1 calc R
H8B H 0.0136 0.7325 0.5901 0.026 Uiso 1 1 calc R
C9 C 0.0361(5) 0.6396(3) 0.5183(2) 0.0236(11) Uani 1 1 d .
H9A H 0.0070 0.6268 0.4748 0.028 Uiso 1 1 calc R
H9B H -0.0046 0.5996 0.5379 0.028 Uiso 1 1 calc R
C10 C 0.3566(4) 0.9063(3) 0.5367(3) 0.0269(12) Uani 1 1 d .
H10A H 0.3636 0.9523 0.5154 0.032 Uiso 1 1 calc R
H10B H 0.4068 0.8641 0.5184 0.032 Uiso 1 1 calc R
C11 C 0.4034(5) 0.9362(3) 0.6022(3) 0.0278(12) Uani 1 1 d .
H11A H 0.3646 0.9860 0.6181 0.033 Uiso 1 1 calc R
H11B H 0.4893 0.9516 0.6045 0.033 Uiso 1 1 calc R
C12 C 0.3684(5) 0.6352(3) 0.6822(3) 0.0292(12) Uani 1 1 d .
H12 H 0.2894 0.6396 0.6920 0.035 Uiso 1 1 calc R
C13 C 0.4420(5) 0.5914(4) 0.7128(3) 0.0360(14) Uani 1 1 d .
H13 H 0.4127 0.5643 0.7422 0.043 Uiso 1 1 calc R
C14 C 0.5582(6) 0.5864(4) 0.7009(3) 0.0392(15) Uani 1 1 d .
H14 H 0.6103 0.5577 0.7228 0.047 Uiso 1 1 calc R
C15 C 0.5976(5) 0.6248(3) 0.6559(3) 0.0331(13) Uani 1 1 d .
H15 H 0.6769 0.6221 0.6462 0.040 Uiso 1 1 calc R
C16 C 0.5194(5) 0.6662(3) 0.6263(2) 0.0257(11) Uani 1 1 d .
H16 H 0.5460 0.6919 0.5956 0.031 Uiso 1 1 calc R
C17 C 0.2879(5) 0.9074(3) 0.7070(2) 0.0291(12) Uani 1 1 d .
C18 C 0.1897(5) 0.8625(4) 0.7179(3) 0.0369(14) Uani 1 1 d .
H18 H 0.1693 0.8091 0.6949 0.044 Uiso 1 1 calc R
C19 C 0.1195(6) 0.8956(4) 0.7630(3) 0.0458(17) Uani 1 1 d .
H19 H 0.0524 0.8645 0.7710 0.055 Uiso 1 1 calc R
C20 C 0.1490(6) 0.9733(4) 0.7954(3) 0.0494(19) Uani 1 1 d .
H20 H 0.1026 0.9957 0.8263 0.059 Uiso 1 1 calc R
C21 C 0.2458(7) 1.0194(4) 0.7834(3) 0.0478(19) Uani 1 1 d .
H21 H 0.2640 1.0737 0.8052 0.057 Uiso 1 1 calc R
C22 C 0.3161(6) 0.9866(3) 0.7398(3) 0.0372(14) Uani 1 1 d .
H22 H 0.3834 1.0179 0.7322 0.045 Uiso 1 1 calc R
C23 C 0.5222(5) 0.8574(3) 0.6939(3) 0.0286(13) Uani 1 1 d .
C24 C 0.5202(5) 0.8292(4) 0.7474(3) 0.0355(14) Uani 1 1 d .
H24 H 0.4469 0.8201 0.7628 0.043 Uiso 1 1 calc R
C25 C 0.6254(6) 0.8143(4) 0.7785(3) 0.0448(16) Uani 1 1 d .
H25 H 0.6238 0.7942 0.8147 0.054 Uiso 1 1 calc R
C26 C 0.7323(6) 0.8290(5) 0.7563(3) 0.0492(18) Uani 1 1 d .
H26 H 0.8041 0.8196 0.7778 0.059 Uiso 1 1 calc R
C27 C 0.7351(6) 0.8567(4) 0.7038(3) 0.0466(17) Uani 1 1 d .
H27 H 0.8088 0.8659 0.6887 0.056 Uiso 1 1 calc R
C28 C 0.6298(5) 0.8717(3) 0.6717(3) 0.0345(14) Uani 1 1 d .
H28 H 0.6320 0.8915 0.6353 0.041 Uiso 1 1 calc R
C29 C 0.2147(5) 0.5300(3) 0.5463(2) 0.0243(11) Uani 1 1 d .
C30 C 0.1654(5) 0.5138(3) 0.5969(2) 0.0266(12) Uani 1 1 d .
H30 H 0.1162 0.5513 0.6174 0.032 Uiso 1 1 calc R
C31 C 0.1877(5) 0.4430(3) 0.6177(3) 0.0318(13) Uani 1 1 d .
H31 H 0.1549 0.4324 0.6526 0.038 Uiso 1 1 calc R
C32 C 0.2583(6) 0.3878(3) 0.5871(3) 0.0360(14) Uani 1 1 d .
H32 H 0.2745 0.3395 0.6014 0.043 Uiso 1 1 calc R
C33 C 0.3046(6) 0.4031(4) 0.5365(3) 0.0404(15) Uani 1 1 d .
H33 H 0.3507 0.3642 0.5151 0.048 Uiso 1 1 calc R
C34 C 0.2853(5) 0.4745(3) 0.5160(3) 0.0339(14) Uani 1 1 d .
H34 H 0.3200 0.4852 0.4816 0.041 Uiso 1 1 calc R
C35 C 0.2447(5) 0.6233(3) 0.4533(3) 0.0241(11) Uani 1 1 d .
C36 C 0.3506(5) 0.6652(3) 0.4467(3) 0.0284(12) Uani 1 1 d .
H36 H 0.3949 0.6985 0.4811 0.034 Uiso 1 1 calc R
C37 C 0.3920(6) 0.6590(3) 0.3909(3) 0.0344(14) Uani 1 1 d .
H37 H 0.4650 0.6873 0.3872 0.041 Uiso 1 1 calc R
C38 C 0.3275(6) 0.6119(4) 0.3406(3) 0.0372(14) Uani 1 1 d .
H38 H 0.3551 0.6085 0.3020 0.045 Uiso 1 1 calc R
C39 C 0.2223(6) 0.5695(4) 0.3464(3) 0.0368(14) Uani 1 1 d .
H39 H 0.1782 0.5369 0.3116 0.044 Uiso 1 1 calc R
C40 C 0.1811(5) 0.5743(3) 0.4018(2) 0.0269(12) Uani 1 1 d .
H40 H 0.1095 0.5443 0.4053 0.032 Uiso 1 1 calc R
C41 C 0.0267(5) 1.0216(3) 0.3805(3) 0.0315(13) Uani 1 1 d .
H41A H 0.1002 1.0572 0.3876 0.047 Uiso 1 1 calc R
H41B H -0.0399 1.0543 0.3908 0.047 Uiso 1 1 calc R
H41C H 0.0137 0.9947 0.3379 0.047 Uiso 1 1 calc R
C42 C -0.1739(5) 0.9058(4) 0.3768(3) 0.0372(14) Uani 1 1 d .
H42A H -0.2338 0.8636 0.3814 0.056 Uiso 1 1 calc R
H42B H -0.1563 0.8971 0.3347 0.056 Uiso 1 1 calc R
H42C H -0.2040 0.9596 0.3880 0.056 Uiso 1 1 calc R
N1 N 0.0799(4) 0.7888(2) 0.5275(2) 0.0217(9) Uani 1 1 d .
N2 N 0.2338(4) 0.8723(2) 0.5274(2) 0.0223(9) Uani 1 1 d .
N3 N 0.4053(4) 0.6723(2) 0.63874(19) 0.0207(9) Uani 1 1 d .
Pd2 Pd 0.23619(4) 0.73472(3) 0.119976(19) 0.03279(12) Uani 1 1 d .
P3 P 0.31457(16) 0.65950(11) 0.03775(8) 0.0429(4) Uani 1 1 d .
P4 P 0.18453(13) 0.82270(8) 0.20377(6) 0.0272(3) Uani 1 1 d .
C51 C 0.3291(5) 0.8307(4) 0.1043(3) 0.0357(14) Uani 1 1 d .
C52 C 0.4803(6) 0.9127(4) 0.0884(3) 0.0359(14) Uani 1 1 d .
C53 C 0.3839(6) 0.9590(4) 0.0966(3) 0.0376(14) Uani 1 1 d .
C54 C 0.3904(6) 1.0405(4) 0.0922(3) 0.0442(16) Uani 1 1 d .
H54 H 0.3234 1.0716 0.0965 0.053 Uiso 1 1 calc R
C55 C 0.4971(7) 1.0750(4) 0.0813(3) 0.0475(18) Uani 1 1 d .
C56 C 0.5969(6) 1.0289(5) 0.0748(3) 0.0450(17) Uani 1 1 d .
C57 C 0.5891(6) 0.9470(5) 0.0768(3) 0.0467(17) Uani 1 1 d .
H57 H 0.6549 0.9151 0.0706 0.056 Uiso 1 1 calc R
C58 C 0.5172(6) 0.7642(4) 0.0915(3) 0.0435(16) Uani 1 1 d .
H58A H 0.5177 0.7451 0.1301 0.052 Uiso 1 1 calc R
H58B H 0.5997 0.7822 0.0868 0.052 Uiso 1 1 calc R
C59 C 0.4731(6) 0.6939(5) 0.0401(3) 0.0512(19) Uani 1 1 d .
H59A H 0.5209 0.6472 0.0434 0.061 Uiso 1 1 calc R
H59B H 0.4862 0.7104 0.0015 0.061 Uiso 1 1 calc R
C60 C 0.1735(5) 0.9270(4) 0.1209(3) 0.0390(15) Uani 1 1 d .
H60A H 0.1129 0.8893 0.0935 0.047 Uiso 1 1 calc R
H60B H 0.1624 0.9829 0.1144 0.047 Uiso 1 1 calc R
C61 C 0.1565(5) 0.9231(4) 0.1863(3) 0.0345(14) Uani 1 1 d .
H61A H 0.0745 0.9351 0.1939 0.041 Uiso 1 1 calc R
H61B H 0.2110 0.9654 0.2136 0.041 Uiso 1 1 calc R
C62 C 0.0205(6) 0.6277(4) 0.1302(3) 0.0408(15) Uani 1 1 d .
H62 H -0.0193 0.6660 0.1115 0.049 Uiso 1 1 calc R
C63 C -0.0445(7) 0.5654(4) 0.1469(3) 0.054(2) Uani 1 1 d .
H63 H -0.1285 0.5606 0.1400 0.065 Uiso 1 1 calc R
C64 C 0.0151(8) 0.5095(4) 0.1742(3) 0.055(2) Uani 1 1 d .
H64 H -0.0279 0.4667 0.1870 0.066 Uiso 1 1 calc R
C65 C 0.1370(7) 0.5169(4) 0.1824(3) 0.0485(18) Uani 1 1 d .
H65 H 0.1790 0.4784 0.1998 0.058 Uiso 1 1 calc R
C66 C 0.1980(6) 0.5812(4) 0.1649(3) 0.0398(15) Uani 1 1 d .
H66 H 0.2820 0.5867 0.1708 0.048 Uiso 1 1 calc R
C67 C 0.3050(5) 0.8404(3) 0.2637(3) 0.0275(12) Uani 1 1 d .
C68 C 0.4047(5) 0.7970(3) 0.2590(3) 0.0304(13) Uani 1 1 d .
H68 H 0.4123 0.7593 0.2228 0.036 Uiso 1 1 calc R
C69 C 0.4933(5) 0.8080(3) 0.3064(3) 0.0335(13) Uani 1 1 d .
H69 H 0.5624 0.7791 0.3022 0.040 Uiso 1 1 calc R
C70 C 0.4812(5) 0.8609(3) 0.3597(3) 0.0339(13) Uani 1 1 d .
H70 H 0.5418 0.8682 0.3924 0.041 Uiso 1 1 calc R
C71 C 0.3800(5) 0.9038(3) 0.3657(3) 0.0327(13) Uani 1 1 d .
H71 H 0.3716 0.9399 0.4025 0.039 Uiso 1 1 calc R
C72 C 0.2934(5) 0.8939(3) 0.3187(3) 0.0329(13) Uani 1 1 d .
H72 H 0.2247 0.9232 0.3230 0.040 Uiso 1 1 calc R
C73 C 0.0588(5) 0.7876(3) 0.2375(2) 0.0283(12) Uani 1 1 d .
C74 C 0.0755(5) 0.7430(3) 0.2825(3) 0.0336(13) Uani 1 1 d .
H74 H 0.1534 0.7371 0.2992 0.040 Uiso 1 1 calc R
C75 C -0.0202(6) 0.7070(4) 0.3032(3) 0.0426(15) Uani 1 1 d .
H75 H -0.0080 0.6771 0.3345 0.051 Uiso 1 1 calc R
C76 C -0.1342(6) 0.7141(4) 0.2787(3) 0.0442(16) Uani 1 1 d .
H76 H -0.2000 0.6890 0.2930 0.053 Uiso 1 1 calc R
C77 C -0.1516(6) 0.7579(4) 0.2336(3) 0.0441(16) Uani 1 1 d .
H77 H -0.2296 0.7621 0.2163 0.053 Uiso 1 1 calc R
C78 C -0.0564(5) 0.7956(4) 0.2134(3) 0.0371(14) Uani 1 1 d .
H78 H -0.0692 0.8270 0.1831 0.045 Uiso 1 1 calc R
C79 C 0.3049(7) 0.5514(5) 0.0354(3) 0.0517(19) Uani 1 1 d .
C80 C 0.3925(7) 0.5164(5) 0.0664(3) 0.060(2) Uani 1 1 d .
H80 H 0.4629 0.5480 0.0850 0.072 Uiso 1 1 calc R
C81 C 0.3765(9) 0.4357(6) 0.0699(4) 0.078(3) Uani 1 1 d .
H81 H 0.4357 0.4115 0.0912 0.094 Uiso 1 1 calc R
C82 C 0.2743(12) 0.3894(6) 0.0423(5) 0.103(4) Uani 1 1 d .
H82 H 0.2645 0.3333 0.0443 0.123 Uiso 1 1 calc R
C83 C 0.1863(11) 0.4242(6) 0.0117(5) 0.108(4) Uani 1 1 d .
H83 H 0.1156 0.3930 -0.0069 0.129 Uiso 1 1 calc R
C84 C 0.2039(9) 0.5050(5) 0.0091(4) 0.073(3) Uani 1 1 d .
H84 H 0.1442 0.5295 -0.0117 0.087 Uiso 1 1 calc R
C85 C 0.2476(6) 0.6726(4) -0.0348(3) 0.0419(16) Uani 1 1 d .
C86 C 0.2855(7) 0.6287(5) -0.0876(3) 0.057(2) Uani 1 1 d .
H86 H 0.3425 0.5899 -0.0855 0.068 Uiso 1 1 calc R
C87 C 0.2387(7) 0.6425(5) -0.1435(3) 0.058(2) Uani 1 1 d .
H87 H 0.2663 0.6144 -0.1793 0.070 Uiso 1 1 calc R
C88 C 0.1534(8) 0.6963(5) -0.1471(3) 0.061(2) Uani 1 1 d .
H88 H 0.1206 0.7043 -0.1853 0.073 Uiso 1 1 calc R
C89 C 0.1154(8) 0.7387(5) -0.0950(4) 0.066(2) Uani 1 1 d .
H89 H 0.0577 0.7770 -0.0973 0.079 Uiso 1 1 calc R
C90 C 0.1613(7) 0.7256(5) -0.0391(3) 0.0545(19) Uani 1 1 d .
H90 H 0.1327 0.7536 -0.0035 0.065 Uiso 1 1 calc R
C91 C 0.5091(7) 1.1647(4) 0.0778(3) 0.058(2) Uani 1 1 d .
H91A H 0.4303 1.1849 0.0740 0.087 Uiso 1 1 calc R
H91B H 0.5496 1.1712 0.0425 0.087 Uiso 1 1 calc R
H91C H 0.5551 1.1957 0.1144 0.087 Uiso 1 1 calc R
C92 C 0.7149(7) 1.0679(5) 0.0639(3) 0.063(2) Uani 1 1 d .
H92A H 0.7738 1.0274 0.0613 0.095 Uiso 1 1 calc R
H92B H 0.7411 1.1137 0.0972 0.095 Uiso 1 1 calc R
H92C H 0.7058 1.0877 0.0260 0.095 Uiso 1 1 calc R
N4 N 0.4447(4) 0.8337(3) 0.0940(2) 0.0372(12) Uani 1 1 d .
N5 N 0.2907(5) 0.9051(3) 0.1063(2) 0.0379(12) Uani 1 1 d .
N6 N 0.1408(5) 0.6354(3) 0.1399(2) 0.0349(12) Uani 1 1 d .
B1 B 0.6515(5) 0.8279(4) 0.5121(3) 0.0282(14) Uani 1 1 d .
F1 F 0.5601(3) 0.78648(18) 0.53469(15) 0.0330(7) Uani 1 1 d .
F2 F 0.7563(3) 0.8255(2) 0.54689(16) 0.0402(8) Uani 1 1 d .
F3 F 0.6587(3) 0.7910(2) 0.45294(15) 0.0357(8) Uani 1 1 d .
F4 F 0.6239(3) 0.90870(18) 0.51479(17) 0.0369(8) Uani 1 1 d .
B2 B 0.4354(8) 0.4130(5) 0.7901(4) 0.049(2) Uani 1 1 d .
F5 F 0.4592(6) 0.3504(3) 0.8164(2) 0.105(2) Uani 1 1 d .
F6 F 0.3950(4) 0.3831(3) 0.7295(2) 0.0692(13) Uani 1 1 d .
F7 F 0.5429(4) 0.4589(3) 0.7895(2) 0.0716(13) Uani 1 1 d .
F8 F 0.3615(5) 0.4626(3) 0.8158(3) 0.099(2) Uani 1 1 d .
B3 B 0.8603(10) 0.8113(7) 0.0523(5) 0.079(4) Uani 1 1 d .
F9 F 0.9556(4) 0.7706(3) 0.0487(3) 0.0809(16) Uani 1 1 d .
F10 F 0.8847(4) 0.8870(3) 0.09071(19) 0.0624(12) Uani 1 1 d .
F11 F 0.7763(6) 0.8071(4) 0.0103(3) 0.122(3) Uani 1 1 d .
F12 F 0.7908(6) 0.7600(5) 0.0864(4) 0.055(2) Uani 0.50 1 d P
F12A F 0.9177(17) 0.8521(9) -0.0047(6) 0.149(7) Uani 0.50 1 d P
B4 B 0.9670(7) 0.6495(5) 0.6965(4) 0.0433(19) Uani 1 1 d .
F13 F 1.0831(4) 0.6615(5) 0.6923(3) 0.160(4) Uani 1 1 d .
F14 F 0.9103(4) 0.6208(2) 0.63991(16) 0.0517(10) Uani 1 1 d .
F15 F 0.9475(7) 0.7252(4) 0.7192(4) 0.171(4) Uani 1 1 d .
F16 F 0.8910(10) 0.6294(7) 0.7371(4) 0.076(3) Uani 0.50 1 d P
F16A F 0.9928(12) 0.5805(7) 0.7191(5) 0.095(4) Uani 0.50 1 d P
O1 O 0.8048(13) 0.7758(9) 0.8860(6) 0.082(5) Uani 0.454(8) 1 d P
C94 C 0.8122(18) 0.6997(13) 0.8540(8) 0.072(6) Uani 0.454(8) 1 d P
H94A H 0.8563 0.7027 0.8193 0.108 Uiso 0.45 1 calc P
H94B H 0.7324 0.6740 0.8398 0.108 Uiso 0.45 1 calc P
H94C H 0.8534 0.6672 0.8797 0.108 Uiso 0.45 1 calc P
O2 O 0.9228(16) 0.9004(9) 0.8978(7) 0.139(8) Uani 0.546(8) 1 d P
C95 C 0.9709(16) 0.9387(11) 0.9566(9) 0.083(6) Uani 0.546(8) 1 d P
H95A H 1.0414 0.9122 0.9682 0.124 Uiso 0.55 1 calc P
H95B H 0.9120 0.9342 0.9849 0.124 Uiso 0.55 1 calc P
H95C H 0.9927 0.9964 0.9575 0.124 Uiso 0.55 1 calc P

loop_
_atom_site_aniso_label
_atom_site_aniso_U_11
_atom_site_aniso_U_22
_atom_site_aniso_U_33
_atom_site_aniso_U_23
_atom_site_aniso_U_13
_atom_site_aniso_U_12
Pd1 0.02132(19) 0.01332(18) 0.0207(2) 0.00058(14) -0.00146(15) 0.00366(12)
P1 0.0214(7) 0.0136(6) 0.0227(7) 0.0004(5) -0.0008(5) 0.0019(4)
P2 0.0253(7) 0.0145(6) 0.0290(8) -0.0027(5) -0.0035(6) 0.0026(5)
C1 0.019(2) 0.008(2) 0.022(3) 0.0033(18) 0.000(2) 0.0095(17)
C2 0.025(3) 0.017(2) 0.022(3) 0.005(2) 0.003(2) 0.0035(19)
C3 0.022(3) 0.014(2) 0.022(3) 0.002(2) 0.001(2) 0.0099(18)
C4 0.022(3) 0.018(3) 0.030(3) 0.002(2) 0.003(2) 0.0008(19)
C5 0.030(3) 0.023(3) 0.019(3) 0.005(2) 0.003(2) 0.010(2)
C6 0.027(3) 0.024(3) 0.022(3) 0.002(2) 0.001(2) 0.011(2)
C7 0.018(3) 0.025(3) 0.029(3) 0.004(2) 0.000(2) 0.0082(19)
C8 0.018(3) 0.022(3) 0.027(3) 0.007(2) 0.005(2) 0.0030(19)
C9 0.028(3) 0.016(2) 0.025(3) 0.003(2) -0.002(2) 0.0002(19)
C10 0.021(3) 0.022(3) 0.036(3) 0.002(2) 0.004(2) 0.003(2)
C11 0.023(3) 0.023(3) 0.033(3) 0.000(2) -0.002(2) -0.003(2)
C12 0.032(3) 0.026(3) 0.031(3) 0.007(2) 0.004(2) 0.001(2)
C13 0.042(4) 0.033(3) 0.036(3) 0.014(3) 0.003(3) 0.009(3)
C14 0.051(4) 0.035(4) 0.037(4) 0.016(3) 0.003(3) 0.020(3)
C15 0.028(3) 0.033(3) 0.037(4) 0.005(3) 0.001(3) 0.012(2)
C16 0.033(3) 0.021(3) 0.023(3) 0.003(2) 0.000(2) 0.006(2)
C17 0.034(3) 0.027(3) 0.023(3) -0.003(2) -0.005(2) 0.014(2)
C18 0.035(3) 0.036(3) 0.035(4) -0.004(3) 0.002(3) 0.006(3)
C19 0.039(4) 0.060(4) 0.039(4) 0.007(3) 0.005(3) 0.015(3)
C20 0.053(4) 0.060(5) 0.035(4) 0.000(3) 0.001(3) 0.038(4)
C21 0.072(5) 0.040(4) 0.023(3) -0.015(3) -0.012(3) 0.031(3)
C22 0.047(4) 0.023(3) 0.035(4) -0.003(3) -0.010(3) 0.008(2)
C23 0.029(3) 0.017(3) 0.034(3) -0.007(2) -0.006(3) 0.002(2)
C24 0.029(3) 0.047(4) 0.027(3) -0.002(3) 0.001(3) 0.007(3)
C25 0.043(4) 0.065(5) 0.023(3) 0.003(3) -0.007(3) 0.010(3)
C26 0.029(3) 0.075(5) 0.037(4) -0.002(4) -0.011(3) 0.013(3)
C27 0.027(3) 0.057(4) 0.053(4) 0.004(4) 0.002(3) 0.004(3)
C28 0.030(3) 0.033(3) 0.037(4) 0.000(3) 0.001(3) 0.006(2)
C29 0.029(3) 0.020(3) 0.023(3) 0.002(2) -0.002(2) 0.004(2)
C30 0.032(3) 0.018(3) 0.030(3) 0.004(2) 0.004(2) 0.003(2)
C31 0.037(3) 0.029(3) 0.030(3) 0.011(2) -0.004(3) 0.000(2)
C32 0.049(4) 0.020(3) 0.042(4) 0.014(3) 0.001(3) 0.007(2)
C33 0.053(4) 0.027(3) 0.047(4) 0.011(3) 0.017(3) 0.020(3)
C34 0.040(4) 0.030(3) 0.036(3) 0.012(3) 0.009(3) 0.013(2)
C35 0.027(3) 0.011(2) 0.035(3) 0.006(2) 0.000(2) 0.0055(19)
C36 0.034(3) 0.021(3) 0.028(3) 0.002(2) -0.002(2) -0.001(2)
C37 0.043(4) 0.027(3) 0.035(3) 0.008(3) 0.013(3) 0.002(2)
C38 0.055(4) 0.034(3) 0.027(3) 0.011(3) 0.013(3) 0.011(3)
C39 0.048(4) 0.039(3) 0.020(3) -0.001(3) 0.000(3) 0.004(3)
C40 0.030(3) 0.025(3) 0.024(3) 0.004(2) -0.003(2) 0.000(2)
C41 0.034(3) 0.030(3) 0.033(3) 0.010(2) 0.003(3) 0.011(2)
C42 0.036(3) 0.038(4) 0.039(4) 0.015(3) -0.002(3) 0.011(3)
N1 0.024(2) 0.013(2) 0.028(2) 0.0049(17) 0.0037(19) 0.0044(16)
N2 0.022(2) 0.017(2) 0.028(2) 0.0040(18) 0.0019(19) 0.0057(16)
N3 0.026(2) 0.012(2) 0.023(2) 0.0034(17) -0.0062(18) 0.0040(15)
Pd2 0.0352(3) 0.0351(2) 0.0239(2) -0.00415(18) 0.00089(18) 0.00587(17)
P3 0.0450(10) 0.0503(10) 0.0263(9) -0.0105(7) -0.0003(7) 0.0127(7)
P4 0.0285(7) 0.0271(7) 0.0245(7) 0.0006(6) 0.0017(6) 0.0058(5)
C51 0.042(4) 0.040(3) 0.019(3) -0.007(3) 0.002(3) 0.004(3)
C52 0.041(4) 0.044(4) 0.020(3) 0.004(3) -0.002(3) -0.004(3)
C53 0.040(4) 0.051(4) 0.021(3) 0.006(3) 0.000(3) 0.001(3)
C54 0.054(4) 0.051(4) 0.026(3) 0.006(3) 0.009(3) -0.002(3)
C55 0.067(5) 0.048(4) 0.025(3) 0.007(3) 0.005(3) -0.008(3)
C56 0.047(4) 0.065(5) 0.019(3) 0.007(3) 0.001(3) -0.015(3)
C57 0.036(4) 0.077(5) 0.024(3) 0.002(3) -0.001(3) 0.001(3)
C58 0.036(4) 0.060(4) 0.037(4) 0.012(3) 0.005(3) 0.010(3)
C59 0.045(4) 0.068(5) 0.039(4) -0.001(4) 0.006(3) 0.025(3)
C60 0.036(4) 0.041(4) 0.041(4) 0.010(3) 0.001(3) 0.006(3)
C61 0.032(3) 0.034(3) 0.038(4) 0.006(3) 0.005(3) 0.011(2)
C62 0.042(4) 0.034(3) 0.040(4) -0.005(3) -0.006(3) 0.002(3)
C63 0.056(5) 0.053(4) 0.043(4) -0.007(3) -0.012(4) -0.012(3)
C64 0.080(6) 0.041(4) 0.037(4) 0.000(3) 0.000(4) -0.009(4)
C65 0.075(5) 0.043(4) 0.026(4) 0.001(3) 0.001(3) 0.013(3)
C66 0.046(4) 0.043(4) 0.024(3) -0.008(3) -0.006(3) 0.012(3)
C67 0.030(3) 0.023(3) 0.030(3) 0.006(2) 0.002(2) 0.003(2)
C68 0.037(3) 0.023(3) 0.029(3) -0.001(2) 0.003(3) 0.005(2)
C69 0.029(3) 0.030(3) 0.040(4) 0.007(3) 0.000(3) 0.004(2)
C70 0.037(3) 0.032(3) 0.032(3) 0.009(3) -0.004(3) -0.006(2)
C71 0.037(3) 0.030(3) 0.027(3) -0.003(2) 0.003(3) -0.007(2)
C72 0.028(3) 0.033(3) 0.035(3) -0.001(3) 0.008(3) 0.002(2)
C73 0.029(3) 0.030(3) 0.023(3) -0.002(2) 0.000(2) 0.003(2)
C74 0.032(3) 0.028(3) 0.039(4) 0.004(3) 0.000(3) 0.003(2)
C75 0.048(4) 0.039(4) 0.041(4) 0.013(3) 0.001(3) 0.000(3)
C76 0.038(4) 0.044(4) 0.052(4) 0.012(3) 0.010(3) 0.000(3)
C77 0.028(3) 0.046(4) 0.056(4) 0.006(3) -0.002(3) 0.005(3)
C78 0.037(3) 0.035(3) 0.039(4) 0.006(3) 0.002(3) 0.008(3)
C79 0.065(5) 0.055(4) 0.027(4) -0.012(3) -0.004(3) 0.019(4)
C80 0.068(5) 0.063(5) 0.048(5) -0.004(4) 0.013(4) 0.032(4)
C81 0.108(8) 0.076(6) 0.048(5) -0.009(5) 0.007(5) 0.052(6)
C82 0.178(12) 0.042(5) 0.073(7) -0.020(5) -0.019(8) 0.034(6)
C83 0.163(12) 0.057(6) 0.075(7) -0.015(5) -0.065(8) 0.000(6)
C84 0.105(7) 0.053(5) 0.046(5) -0.012(4) -0.031(5) 0.018(5)
C85 0.044(4) 0.051(4) 0.026(3) -0.005(3) 0.004(3) 0.002(3)
C86 0.052(5) 0.069(5) 0.041(4) -0.009(4) 0.004(4) 0.010(4)
C87 0.063(5) 0.081(6) 0.023(4) -0.005(4) 0.001(3) -0.005(4)
C88 0.070(6) 0.067(5) 0.041(4) 0.010(4) -0.013(4) -0.019(4)
C89 0.069(6) 0.066(5) 0.054(5) 0.000(4) -0.026(4) 0.016(4)
C90 0.054(5) 0.064(5) 0.040(4) -0.004(4) -0.004(3) 0.012(4)
C91 0.076(6) 0.057(5) 0.043(4) 0.017(4) 0.014(4) -0.005(4)
C92 0.053(5) 0.097(7) 0.038(4) 0.021(4) -0.003(4) -0.016(4)
N4 0.029(3) 0.057(3) 0.024(3) 0.005(2) 0.001(2) 0.005(2)
N5 0.039(3) 0.045(3) 0.030(3) 0.007(2) 0.003(2) 0.008(2)
N6 0.045(3) 0.030(3) 0.023(3) -0.009(2) -0.004(2) 0.010(2)
B1 0.022(3) 0.025(3) 0.038(4) 0.007(3) 0.004(3) 0.003(2)
F1 0.0282(17) 0.0258(17) 0.047(2) 0.0134(15) 0.0022(15) -0.0015(12)
F2 0.0221(17) 0.058(2) 0.041(2) 0.0114(17) -0.0004(15) 0.0058(15)
F3 0.0372(19) 0.0344(19) 0.035(2) 0.0055(15) 0.0038(15) 0.0080(14)
F4 0.0328(18) 0.0206(16) 0.056(2) 0.0045(15) 0.0067(16) 0.0000(13)
B2 0.057(5) 0.029(4) 0.061(6) 0.008(4) 0.014(4) 0.008(3)
F5 0.203(7) 0.057(3) 0.071(4) 0.032(3) 0.040(4) 0.053(4)
F6 0.066(3) 0.071(3) 0.065(3) 0.010(2) -0.002(2) -0.011(2)
F7 0.062(3) 0.100(4) 0.055(3) 0.033(3) -0.008(2) -0.006(3)
F8 0.090(4) 0.081(4) 0.132(5) 0.008(4) 0.048(4) 0.042(3)
B3 0.078(7) 0.087(8) 0.054(6) -0.031(6) -0.031(6) 0.049(6)
F9 0.073(3) 0.049(3) 0.122(5) 0.008(3) 0.024(3) 0.028(2)
F10 0.072(3) 0.053(3) 0.054(3) -0.011(2) -0.001(2) 0.020(2)
F11 0.105(5) 0.078(4) 0.147(6) -0.045(4) -0.040(5) 0.029(3)
F12 0.022(4) 0.084(6) 0.056(5) 0.010(5) 0.008(4) -0.012(4)
F12A 0.26(2) 0.116(11) 0.091(10) 0.027(9) 0.080(12) 0.059(12)
B4 0.032(4) 0.058(5) 0.035(4) -0.002(4) 0.006(3) 0.007(3)
F13 0.041(3) 0.182(7) 0.190(7) -0.125(6) -0.012(4) 0.026(4)
F14 0.060(3) 0.061(3) 0.034(2) 0.0153(19) -0.0038(18) -0.0099(19)
F15 0.140(7) 0.114(6) 0.211(9) -0.082(6) -0.026(6) 0.050(5)
F16 0.119(9) 0.089(8) 0.026(4) 0.025(5) 0.024(5) -0.017(6)
F16A 0.120(10) 0.099(9) 0.076(7) 0.075(7) -0.046(7) -0.023(7)
O1 0.088(11) 0.112(12) 0.047(8) 0.018(8) -0.008(7) 0.038(9)
C94 0.081(14) 0.092(15) 0.049(12) 0.017(11) 0.020(10) 0.034(11)
O2 0.22(2) 0.094(11) 0.090(11) 0.000(8) -0.053(11) 0.094(12)
C95 0.082(13) 0.081(12) 0.110(15) 0.056(11) 0.045(11) 0.027(10)

loop_
_atom_type_symbol
_atom_type_description
_atom_type_scat_dispersion_real
_atom_type_scat_dispersion_imag
_atom_type_scat_source
C C 0.0181 0.0091 'International Tables Vol C Tables 4.2.6.8 and 6.1.1.4'
H H 0.0000 0.0000 'International Tables Vol C Tables 4.2.6.8 and 6.1.1.4'
B B 0.0090 0.0039 'International Tables Vol C Tables 4.2.6.8 and 6.1.1.4'
N N 0.0311 0.0180 'International Tables Vol C Tables 4.2.6.8 and 6.1.1.4'
F F 0.0727 0.0534 'International Tables Vol C Tables 4.2.6.8 and 6.1.1.4'
P P 0.2955 0.4335 'International Tables Vol C Tables 4.2.6.8 and 6.1.1.4'
Pd Pd 0.1215 3.9337 'International Tables Vol C Tables 4.2.6.8 and 6.1.1.4'
O O 0.0492 0.0322 'International Tables Vol C Tables 4.2.6.8 and 6.1.1.4'

loop_
_geom_angle_atom_site_label_1
_geom_angle_atom_site_label_2
_geom_angle_atom_site_label_3
_geom_angle
C1 Pd1 N3 177.60(19)
C1 Pd1 P2 87.23(14)
N3 Pd1 P2 92.82(11)
C1 Pd1 P1 84.70(14)
N3 Pd1 P1 95.16(11)
P2 Pd1 P1 171.69(5)
C35 P1 C29 106.6(2)
C35 P1 C9 106.3(2)
C29 P1 C9 106.5(2)
C35 P1 Pd1 110.09(17)
C29 P1 Pd1 116.06(18)
C9 P1 Pd1 110.74(16)
C17 P2 C23 104.4(3)
C17 P2 C11 106.9(3)
C23 P2 C11 107.5(3)
C17 P2 Pd1 111.82(19)
C23 P2 Pd1 115.94(17)
C11 P2 Pd1 109.77(17)
N1 C1 N2 106.4(4)
N1 C1 Pd1 127.5(3)
N2 C1 Pd1 125.6(3)
C3 C2 C7 120.8(5)
C3 C2 N1 106.2(4)
C7 C2 N1 133.0(5)
C2 C3 C4 121.9(5)
C2 C3 N2 106.6(4)
C4 C3 N2 131.5(5)
C5 C4 C3 117.6(5)
C4 C5 C6 121.1(5)
C4 C5 C41 120.2(5)
C6 C5 C41 118.6(5)
C7 C6 C5 120.6(5)
C7 C6 C42 119.5(5)
C5 C6 C42 119.9(5)
C6 C7 C2 118.0(5)
N1 C8 C9 112.0(4)
C8 C9 P1 112.7(3)
N2 C10 C11 114.2(4)
C10 C11 P2 115.0(4)
N3 C12 C13 121.8(5)
C12 C13 C14 120.2(6)
C13 C14 C15 118.4(6)
C16 C15 C14 118.5(5)
N3 C16 C15 123.0(5)
C18 C17 C22 119.8(5)
C18 C17 P2 119.8(4)
C22 C17 P2 120.4(5)
C17 C18 C19 120.2(6)
C20 C19 C18 119.3(7)
C19 C20 C21 120.6(6)
C22 C21 C20 120.2(6)
C21 C22 C17 119.8(6)
C24 C23 C28 119.8(6)
C24 C23 P2 117.5(4)
C28 C23 P2 122.3(5)
C23 C24 C25 120.2(6)
C26 C25 C24 119.8(7)
C27 C26 C25 120.4(7)
C26 C27 C28 120.5(6)
C23 C28 C27 119.3(6)
C34 C29 C30 119.7(5)
C34 C29 P1 122.1(4)
C30 C29 P1 117.9(4)
C31 C30 C29 120.2(5)
C32 C31 C30 119.6(6)
C33 C32 C31 120.0(6)
C32 C33 C34 121.0(5)
C33 C34 C29 119.3(6)
C36 C35 C40 118.4(5)
C36 C35 P1 119.9(4)
C40 C35 P1 121.6(4)
C37 C36 C35 120.9(5)
C38 C37 C36 120.0(6)
C37 C38 C39 119.8(5)
C40 C39 C38 120.7(6)
C39 C40 C35 120.2(5)
C1 N1 C2 111.1(4)
C1 N1 C8 122.2(4)
C2 N1 C8 126.6(4)
C1 N2 C3 109.4(4)
C1 N2 C10 123.6(4)
C3 N2 C10 126.4(4)
C12 N3 C16 117.9(5)
C12 N3 Pd1 121.7(4)
C16 N3 Pd1 120.4(4)
C51 Pd2 N6 177.8(2)
C51 Pd2 P4 85.68(16)
N6 Pd2 P4 92.64(13)
C51 Pd2 P3 86.58(17)
N6 Pd2 P3 95.00(13)
P4 Pd2 P3 171.20(6)
C79 P3 C85 106.1(3)
C79 P3 C59 107.7(3)
C85 P3 C59 105.1(3)
C79 P3 Pd2 113.9(2)
C85 P3 Pd2 114.4(2)
C59 P3 Pd2 109.1(2)
C73 P4 C67 104.6(3)
C73 P4 C61 108.1(3)
C67 P4 C61 106.4(3)
C73 P4 Pd2 115.89(18)
C67 P4 Pd2 110.28(18)
C61 P4 Pd2 111.0(2)
N5 C51 N4 108.5(6)
N5 C51 Pd2 125.6(5)
N4 C51 Pd2 125.7(5)
C53 C52 N4 107.4(5)
C53 C52 C57 121.4(6)
N4 C52 C57 131.2(6)
C52 C53 C54 121.3(6)
C52 C53 N5 105.8(6)
C54 C53 N5 132.8(6)
C55 C54 C53 117.9(7)
C54 C55 C56 121.2(7)
C54 C55 C91 119.6(7)
C56 C55 C91 119.2(7)
C57 C56 C55 120.9(6)
C57 C56 C92 118.2(7)
C55 C56 C92 120.8(7)
C56 C57 C52 117.3(7)
N4 C58 C59 112.8(6)
C58 C59 P3 114.6(4)
N5 C60 C61 111.4(5)
C60 C61 P4 112.4(4)
N6 C62 C63 121.2(7)
C62 C63 C64 118.8(7)
C65 C64 C63 119.3(7)
C64 C65 C66 119.4(7)
N6 C66 C65 121.2(6)
C68 C67 C72 118.7(5)
C68 C67 P4 121.3(4)
C72 C67 P4 119.8(4)
C69 C68 C67 120.8(5)
C70 C69 C68 119.9(5)
C69 C70 C71 120.1(6)
C72 C71 C70 120.0(5)
C71 C72 C67 120.5(5)
C74 C73 C78 119.1(6)
C74 C73 P4 119.8(4)
C78 C73 P4 120.5(5)
C75 C74 C73 120.3(6)
C74 C75 C76 120.4(6)
C77 C76 C75 119.6(6)
C76 C77 C78 120.4(6)
C77 C78 C73 120.1(6)
C84 C79 C80 119.5(8)
C84 C79 P3 119.5(6)
C80 C79 P3 120.6(6)
C81 C80 C79 119.5(9)
C80 C81 C82 120.3(9)
C81 C82 C83 120.5(10)
C84 C83 C82 118.3(10)
C79 C84 C83 122.1(9)
C90 C85 C86 119.3(7)
C90 C85 P3 121.2(5)
C86 C85 P3 119.5(6)
C87 C86 C85 119.3(7)
C88 C87 C86 120.8(7)
C87 C88 C89 119.6(7)
C88 C89 C90 120.2(8)
C85 C90 C89 120.7(7)
C51 N4 C52 108.8(5)
C51 N4 C58 123.7(6)
C52 N4 C58 127.5(5)
C51 N5 C53 109.4(5)
C51 N5 C60 124.4(5)
C53 N5 C60 126.1(5)
C66 N6 C62 120.1(6)
C66 N6 Pd2 119.4(4)
C62 N6 Pd2 120.4(4)
F2 B1 F3 110.7(5)
F2 B1 F4 110.3(5)
F3 B1 F4 109.5(5)
F2 B1 F1 109.1(5)
F3 B1 F1 109.0(5)
F4 B1 F1 108.3(4)
F8 B2 F5 115.8(8)
F8 B2 F6 110.5(8)
F5 B2 F6 108.9(6)
F8 B2 F7 108.0(7)
F5 B2 F7 107.9(7)
F6 B2 F7 105.1(6)
F11 B3 F9 125.9(8)
F11 B3 F10 115.6(8)
F9 B3 F10 111.0(8)
F11 B3 F12 93.7(10)
F9 B3 F12 98.9(9)
F10 B3 F12 105.6(8)
F11 B3 F12A 72.8(9)
F9 B3 F12A 82.3(9)
F10 B3 F12A 89.0(10)
F12 B3 F12A 163.6(10)
F15 B4 F13 98.0(7)
F15 B4 F14 113.7(8)
F13 B4 F14 108.7(6)
F15 B4 F16A 136.3(10)
F13 B4 F16A 87.1(8)
F14 B4 F16A 105.3(7)
F15 B4 F16 84.8(7)
F13 B4 F16 139.7(9)
F14 B4 F16 106.7(7)
F16A B4 F16 65.2(8)
B4 F16 F16A 57.3(6)
B4 F16A F16 57.5(6)

loop_
_geom_bond_atom_site_label_1
_geom_bond_atom_site_label_2
_geom_bond_distance
Pd1 C1 1.974(5)
Pd1 N3 2.076(4)
Pd1 P2 2.3056(13)
Pd1 P1 2.3330(12)
P1 C35 1.795(6)
P1 C29 1.813(5)
P1 C9 1.839(5)
P2 C17 1.811(5)
P2 C23 1.817(6)
P2 C11 1.834(6)
C1 N1 1.347(6)
C1 N2 1.371(6)
C2 C3 1.383(7)
C2 C7 1.387(7)
C2 N1 1.396(6)
C3 C4 1.394(7)
C3 N2 1.410(6)
C4 C5 1.367(8)
C5 C6 1.417(8)
C5 C41 1.511(7)
C6 C7 1.384(7)
C6 C42 1.503(8)
C8 N1 1.473(6)
C8 C9 1.525(6)
C10 N2 1.458(6)
C10 C11 1.511(7)
C12 N3 1.350(7)
C12 C13 1.373(8)
C13 C14 1.377(9)
C14 C15 1.402(8)
C15 C16 1.367(8)
C16 N3 1.360(7)
C17 C18 1.378(9)
C17 C22 1.395(7)
C18 C19 1.407(8)
C19 C20 1.372(10)
C20 C21 1.386(11)
C21 C22 1.383(9)
C23 C24 1.386(8)
C23 C28 1.391(8)
C24 C25 1.395(9)
C25 C26 1.384(10)
C26 C27 1.364(10)
C27 C28 1.406(9)
C29 C34 1.389(7)
C29 C30 1.390(7)
C30 C31 1.388(8)
C31 C32 1.387(8)
C32 C33 1.369(8)
C33 C34 1.387(8)
C35 C36 1.393(7)
C35 C40 1.405(7)
C36 C37 1.381(8)
C37 C38 1.379(9)
C38 C39 1.385(9)
C39 C40 1.373(8)
Pd2 C51 1.980(6)
Pd2 N6 2.079(5)
Pd2 P4 2.3180(14)
Pd2 P3 2.3256(16)
P3 C79 1.799(8)
P3 C85 1.810(7)
P3 C59 1.853(7)
P4 C73 1.805(6)
P4 C67 1.810(6)
P4 C61 1.841(6)
C51 N5 1.340(8)
C51 N4 1.357(8)
C52 C53 1.387(9)
C52 N4 1.394(8)
C52 C57 1.402(9)
C53 C54 1.388(9)
C53 N5 1.412(8)
C54 C55 1.377(10)
C55 C56 1.413(10)
C55 C91 1.520(10)
C56 C57 1.382(10)
C56 C92 1.520(9)
C58 N4 1.463(8)
C58 C59 1.516(9)
C60 N5 1.455(7)
C60 C61 1.530(8)
C62 N6 1.360(8)
C62 C63 1.378(10)
C63 C64 1.394(10)
C64 C65 1.378(10)
C65 C66 1.389(10)
C66 N6 1.331(8)
C67 C68 1.384(7)
C67 C72 1.413(8)
C68 C69 1.383(8)
C69 C70 1.381(8)
C70 C71 1.397(8)
C71 C72 1.363(8)
C73 C74 1.385(8)
C73 C78 1.398(8)
C74 C75 1.376(9)
C75 C76 1.385(9)
C76 C77 1.377(9)
C77 C78 1.380(9)
C79 C84 1.368(11)
C79 C80 1.392(10)
C80 C81 1.373(12)
C81 C82 1.385(14)
C82 C83 1.388(13)
C83 C84 1.370(12)
C85 C90 1.372(9)
C85 C86 1.400(9)
C86 C87 1.397(10)
C87 C88 1.371(11)
C88 C89 1.378(11)
C89 C90 1.391(10)
B1 F2 1.376(7)
B1 F3 1.380(7)
B1 F4 1.400(7)
B1 F1 1.406(7)
B2 F8 1.313(9)
B2 F5 1.334(10)
B2 F6 1.396(10)
B2 F7 1.409(9)
B3 F11 1.276(11)
B3 F9 1.315(10)
B3 F10 1.392(10)
B3 F12 1.500(16)
B3 F12A 1.736(19)
B4 F15 1.314(10)
B4 F13 1.340(9)
B4 F14 1.369(9)
B4 F16A 1.390(13)
B4 F16 1.394(11)
F16 F16A 1.501(16)
O1 C94 1.35(2)
O2 C95 1.41(2)
